data_4131051
loop_
_publ_author_name
'Le, Christine M.'
'Sperger, Theresa'
'Fu, Rui'
'Hou, Xiao'
'Lim, Yong Hwan'
'Schoenebeck, Franziska'
'Lautens, Mark'

_publ_section_title
;
 Stereoselective Synthesis of Methylene Oxindoles via
 Palladium(II)-Catalyzed Intramolecular Cross-Coupling of Carbamoyl
 Chlorides.
;
_journal_issue 43
_journal_name_full 'Journal of the American Chemical Society'
_journal_page_first 14441
_journal_page_last 14448
_journal_paper_doi 10.1021/jacs.6b08925
_journal_volume 138
_journal_year 2016
_chemical_formula_moiety 'C29 H23 N O S'
_chemical_formula_sum 'C29 H23 N O S'
_chemical_formula_weight 433.54
_space_group_crystal_system monoclinic
_space_group_IT_number 14
_space_group_name_Hall '-P 2ybc'
_space_group_name_H-M_alt 'P 1 21/c 1'
_atom_sites_solution_hydrogens geom
_audit_creation_method SHELXL-2014/7
_cell_angle_alpha 90
_cell_angle_beta 100.455(2)
_cell_angle_gamma 90
_cell_formula_units_Z 4
_cell_length_a 21.2078(16)
_cell_length_b 5.8592(4)
_cell_length_c 18.1652(13)
_cell_measurement_reflns_used 9929
_cell_measurement_temperature 147(2)
_cell_measurement_theta_max 27.41
_cell_measurement_theta_min 2.28
_cell_volume 2219.7(3)
_computing_cell_refinement APEX2
_computing_data_collection 'APEX2 (Bruker, 2014)'
_computing_data_reduction 'SAINT (Bruker, 2014)'
_computing_molecular_graphics 'PLATON (Spek, 2009)'
_computing_publication_material 'SHELXTL (Sheldrick, 2008)'
_computing_structure_refinement 'SHELXL-2014/7 (Sheldrick, 2015b)'
_computing_structure_solution 'SHELXT (Sheldrick, 2015a)'
_diffrn_ambient_temperature 147(2)
_diffrn_measured_fraction_theta_full 1.000
_diffrn_measured_fraction_theta_max 0.996
_diffrn_measurement_device_type 'Bruker Kappa APEX-DUO CCD'
_diffrn_measurement_method '\f and \w scans'
_diffrn_radiation_type MoK\a
_diffrn_radiation_wavelength 0.71073
_diffrn_reflns_av_R_equivalents 0.0383
_diffrn_reflns_av_unetI/netI 0.0266
_diffrn_reflns_Laue_measured_fraction_full 1.000
_diffrn_reflns_Laue_measured_fraction_max 0.996
_diffrn_reflns_limit_h_max 27
_diffrn_reflns_limit_h_min -27
_diffrn_reflns_limit_k_max 7
_diffrn_reflns_limit_k_min -7
_diffrn_reflns_limit_l_max 22
_diffrn_reflns_limit_l_min -23
_diffrn_reflns_number 39484
_diffrn_reflns_point_group_measured_fraction_full 1.000
_diffrn_reflns_point_group_measured_fraction_max 0.996
_diffrn_reflns_theta_full 25.242
_diffrn_reflns_theta_max 27.611
_diffrn_reflns_theta_min 1.953
_diffrn_source 'sealed tube with Bruker Triumph monochromator'
_exptl_absorpt_coefficient_mu 0.168
_exptl_absorpt_correction_T_max 0.7456
_exptl_absorpt_correction_T_min 0.6944
_exptl_absorpt_correction_type multi-scan
_exptl_absorpt_process_details 'SADABS (Bruker, 2014)'
_exptl_crystal_colour yellow
_exptl_crystal_density_diffrn 1.297
_exptl_crystal_description plate
_exptl_crystal_F_000 912
_exptl_crystal_size_max 0.320
_exptl_crystal_size_mid 0.260
_exptl_crystal_size_min 0.150
_refine_diff_density_max 0.360
_refine_diff_density_min -0.348
_refine_diff_density_rms 0.045
_refine_ls_extinction_method none
_refine_ls_goodness_of_fit_ref 1.050
_refine_ls_hydrogen_treatment constr
_refine_ls_matrix_type full
_refine_ls_number_parameters 289
_refine_ls_number_reflns 5138
_refine_ls_number_restraints 0
_refine_ls_restrained_S_all 1.050
_refine_ls_R_factor_all 0.0545
_refine_ls_R_factor_gt 0.0393
_refine_ls_shift/su_max 0.001
_refine_ls_shift/su_mean 0.000
_refine_ls_structure_factor_coef Fsqd
_refine_ls_weighting_details 'w=1/[\s^2^(Fo^2^)+(0.0405P)^2^+1.2134P] where P=(Fo^2^+2Fc^2^)/3'
_refine_ls_weighting_scheme calc
_refine_ls_wR_factor_gt 0.0904
_refine_ls_wR_factor_ref 0.0980
_reflns_Friedel_coverage 0.000
_reflns_number_gt 4172
_reflns_number_total 5138
_reflns_threshold_expression 'I > 2\s(I)'
_cod_data_source_file ja6b08925_si_004.cif
_cod_data_source_block d1682
_cod_original_sg_symbol_H-M 'P 21/c'
_cod_database_code 4131051
_shelx_shelxl_version_number 2014/7
_shelx_space_group_comment
; 
The symmetry employed for this shelxl refinement is uniquely defined 
by the following loop, which should always be used as a source of 
symmetry information in preference to the above space-group names. 
They are only intended as comments. 
;
_shelx_estimated_absorpt_t_min 0.948
_shelx_estimated_absorpt_t_max 0.975

loop_
_space_group_symop_operation_xyz
'x, y, z'
'-x, y+1/2, -z+1/2'
'-x, -y, -z'
'x, -y-1/2, z-1/2'

loop_
_atom_site_label
_atom_site_type_symbol
_atom_site_fract_x
_atom_site_fract_y
_atom_site_fract_z
_atom_site_U_iso_or_equiv
_atom_site_adp_type
_atom_site_occupancy
_atom_site_site_symmetry_order
_atom_site_calc_flag
_atom_site_refinement_flags_posn
_atom_site_refinement_flags_adp
S1 S 0.33103(2) 0.26822(7) 0.39131(2) 0.02281(10) Uani 1 1 d . .
O1 O 0.26321(5) 0.58976(19) 0.28753(6) 0.0261(3) Uani 1 1 d . .
N1 N 0.19794(6) 0.8513(2) 0.33223(7) 0.0184(3) Uani 1 1 d . .
C1 C 0.23634(7) 0.6602(2) 0.33719(8) 0.0184(3) Uani 1 1 d . .
C2 C 0.23956(7) 0.5672(2) 0.41415(8) 0.0175(3) Uani 1 1 d . .
C3 C 0.19347(7) 0.7002(2) 0.44786(8) 0.0176(3) Uani 1 1 d . .
C4 C 0.16917(7) 0.6824(3) 0.51384(8) 0.0225(3) Uani 1 1 d . .
H4A H 0.1824 0.5619 0.5482 0.027 Uiso 1 1 calc R U
C5 C 0.12505(8) 0.8450(3) 0.52856(9) 0.0276(4) Uani 1 1 d . .
H5A H 0.1075 0.8329 0.5729 0.033 Uiso 1 1 calc R U
C6 C 0.10633(8) 1.0243(3) 0.47942(9) 0.0289(4) Uani 1 1 d . .
H6A H 0.0776 1.1364 0.4917 0.035 Uiso 1 1 calc R U
C7 C 0.12907(7) 1.0424(3) 0.41226(9) 0.0236(3) Uani 1 1 d . .
H7A H 0.1161 1.1641 0.3783 0.028 Uiso 1 1 calc R U
C8 C 0.17124(7) 0.8765(2) 0.39695(8) 0.0181(3) Uani 1 1 d . .
C9 C 0.18809(7) 1.0033(3) 0.26817(8) 0.0207(3) Uani 1 1 d . .
H9A H 0.2181 0.9599 0.2347 0.025 Uiso 1 1 calc R U
H9B H 0.1989 1.1607 0.2859 0.025 Uiso 1 1 calc R U
C10 C 0.12042(7) 1.0018(2) 0.22346(8) 0.0178(3) Uani 1 1 d . .
C11 C 0.07871(7) 0.8208(3) 0.22648(9) 0.0227(3) Uani 1 1 d . .
H11A H 0.0923 0.6943 0.2581 0.027 Uiso 1 1 calc R U
C12 C 0.01749(8) 0.8221(3) 0.18391(9) 0.0283(4) Uani 1 1 d . .
H12A H -0.0107 0.6976 0.1867 0.034 Uiso 1 1 calc R U
C13 C -0.00271(8) 1.0057(3) 0.13721(9) 0.0294(4) Uani 1 1 d . .
H13A H -0.0445 1.0065 0.1076 0.035 Uiso 1 1 calc R U
C14 C 0.03821(8) 1.1869(3) 0.13396(9) 0.0297(4) Uani 1 1 d . .
H14A H 0.0244 1.3131 0.1023 0.036 Uiso 1 1 calc R U
C15 C 0.09971(8) 1.1857(3) 0.17684(9) 0.0243(3) Uani 1 1 d . .
H15A H 0.1277 1.3109 0.1743 0.029 Uiso 1 1 calc R U
C16 C 0.28412(7) 0.4132(2) 0.44591(8) 0.0170(3) Uani 1 1 d . .
C17 C 0.29535(7) 0.3683(2) 0.52802(8) 0.0179(3) Uani 1 1 d . .
C18 C 0.27549(7) 0.1654(3) 0.55620(9) 0.0224(3) Uani 1 1 d . .
H18A H 0.2554 0.0512 0.5229 0.027 Uiso 1 1 calc R U
C19 C 0.28498(8) 0.1291(3) 0.63293(9) 0.0257(3) Uani 1 1 d . .
H19A H 0.2706 -0.0085 0.6521 0.031 Uiso 1 1 calc R U
C20 C 0.31534(8) 0.2934(3) 0.68155(9) 0.0258(3) Uani 1 1 d . .
H20A H 0.3225 0.2672 0.7340 0.031 Uiso 1 1 calc R U
C21 C 0.33531(8) 0.4958(3) 0.65392(9) 0.0279(4) Uani 1 1 d . .
H21A H 0.3558 0.6089 0.6875 0.033 Uiso 1 1 calc R U
C22 C 0.32547(8) 0.5340(3) 0.57715(8) 0.0235(3) Uani 1 1 d . .
H22A H 0.3393 0.6728 0.5582 0.028 Uiso 1 1 calc R U
C23 C 0.39609(8) 0.1445(3) 0.45883(9) 0.0307(4) Uani 1 1 d . .
H23A H 0.4210 0.2654 0.4893 0.037 Uiso 1 1 calc R U
H23B H 0.3791 0.0377 0.4927 0.037 Uiso 1 1 calc R U
C24 C 0.43726(7) 0.0199(3) 0.41239(9) 0.0243(3) Uani 1 1 d . .
C25 C 0.49504(8) 0.1102(3) 0.40040(9) 0.0286(4) Uani 1 1 d . .
H25A H 0.5096 0.2523 0.4223 0.034 Uiso 1 1 calc R U
C26 C 0.53161(8) -0.0063(3) 0.35645(10) 0.0350(4) Uani 1 1 d . .
H26A H 0.5714 0.0554 0.3491 0.042 Uiso 1 1 calc R U
C27 C 0.51039(8) -0.2117(3) 0.32335(10) 0.0345(4) Uani 1 1 d . .
H27A H 0.5355 -0.2908 0.2933 0.041 Uiso 1 1 calc R U
C28 C 0.45260(9) -0.3011(3) 0.33422(11) 0.0363(4) Uani 1 1 d . .
H28A H 0.4376 -0.4413 0.3112 0.044 Uiso 1 1 calc R U
C29 C 0.41638(8) -0.1866(3) 0.37870(10) 0.0312(4) Uani 1 1 d . .
H29A H 0.3768 -0.2498 0.3863 0.037 Uiso 1 1 calc R U

loop_
_atom_site_aniso_label
_atom_site_aniso_U_11
_atom_site_aniso_U_22
_atom_site_aniso_U_33
_atom_site_aniso_U_23
_atom_site_aniso_U_13
_atom_site_aniso_U_12
S1 0.0265(2) 0.0268(2) 0.01497(18) -0.00050(15) 0.00322(14) 0.01028(15)
O1 0.0321(6) 0.0305(6) 0.0172(5) 0.0010(5) 0.0088(5) 0.0092(5)
N1 0.0187(6) 0.0211(6) 0.0155(6) 0.0020(5) 0.0035(5) 0.0027(5)
C1 0.0182(7) 0.0203(7) 0.0164(7) 0.0000(6) 0.0024(6) -0.0001(6)
C2 0.0200(7) 0.0179(7) 0.0145(7) -0.0011(5) 0.0030(5) -0.0006(6)
C3 0.0171(7) 0.0186(7) 0.0169(7) -0.0017(5) 0.0026(5) -0.0009(5)
C4 0.0241(8) 0.0260(8) 0.0182(7) -0.0002(6) 0.0056(6) -0.0014(6)
C5 0.0254(8) 0.0383(9) 0.0211(8) -0.0037(7) 0.0097(7) 0.0006(7)
C6 0.0247(8) 0.0354(9) 0.0274(9) -0.0061(7) 0.0068(7) 0.0083(7)
C7 0.0212(7) 0.0253(8) 0.0232(8) -0.0007(6) 0.0010(6) 0.0058(6)
C8 0.0158(7) 0.0222(7) 0.0157(7) -0.0025(6) 0.0009(5) -0.0011(6)
C9 0.0197(7) 0.0221(7) 0.0202(7) 0.0060(6) 0.0030(6) -0.0010(6)
C10 0.0186(7) 0.0217(7) 0.0141(7) 0.0003(5) 0.0056(6) 0.0014(6)
C11 0.0244(8) 0.0222(7) 0.0210(8) 0.0030(6) 0.0030(6) -0.0001(6)
C12 0.0221(8) 0.0310(8) 0.0310(9) -0.0014(7) 0.0029(7) -0.0068(7)
C13 0.0198(8) 0.0429(10) 0.0239(8) -0.0003(7) -0.0002(6) 0.0033(7)
C14 0.0280(8) 0.0357(9) 0.0249(8) 0.0109(7) 0.0035(7) 0.0084(7)
C15 0.0242(8) 0.0252(8) 0.0240(8) 0.0067(6) 0.0054(6) -0.0009(6)
C16 0.0199(7) 0.0167(6) 0.0149(7) -0.0013(5) 0.0041(6) -0.0007(5)
C17 0.0192(7) 0.0198(7) 0.0149(7) 0.0008(5) 0.0035(6) 0.0041(6)
C18 0.0268(8) 0.0209(7) 0.0199(8) 0.0001(6) 0.0054(6) -0.0018(6)
C19 0.0305(8) 0.0256(8) 0.0232(8) 0.0069(6) 0.0112(7) 0.0024(7)
C20 0.0266(8) 0.0373(9) 0.0144(7) 0.0033(6) 0.0060(6) 0.0089(7)
C21 0.0317(9) 0.0312(8) 0.0193(8) -0.0059(7) 0.0009(7) 0.0005(7)
C22 0.0290(8) 0.0209(7) 0.0204(8) 0.0004(6) 0.0039(6) -0.0017(6)
C23 0.0302(9) 0.0406(10) 0.0200(8) 0.0017(7) 0.0016(7) 0.0152(8)
C24 0.0247(8) 0.0292(8) 0.0187(8) 0.0053(6) 0.0029(6) 0.0100(6)
C25 0.0278(8) 0.0325(9) 0.0232(8) 0.0015(7) -0.0017(7) 0.0016(7)
C26 0.0236(8) 0.0537(11) 0.0279(9) 0.0061(8) 0.0051(7) 0.0019(8)
C27 0.0306(9) 0.0465(11) 0.0281(9) 0.0006(8) 0.0095(7) 0.0150(8)
C28 0.0410(10) 0.0280(9) 0.0409(11) -0.0031(8) 0.0098(8) 0.0070(8)
C29 0.0292(9) 0.0297(9) 0.0366(10) 0.0032(7) 0.0115(7) 0.0022(7)

loop_
_atom_type_symbol
_atom_type_description
_atom_type_scat_dispersion_real
_atom_type_scat_dispersion_imag
_atom_type_scat_source
C C 0.0033 0.0016 'International Tables Vol C Tables 4.2.6.8 and 6.1.1.4'
H H 0.0000 0.0000 'International Tables Vol C Tables 4.2.6.8 and 6.1.1.4'
N N 0.0061 0.0033 'International Tables Vol C Tables 4.2.6.8 and 6.1.1.4'
O O 0.0106 0.0060 'International Tables Vol C Tables 4.2.6.8 and 6.1.1.4'
S S 0.1246 0.1234 'International Tables Vol C Tables 4.2.6.8 and 6.1.1.4'

loop_
_geom_angle_atom_site_label_1
_geom_angle_atom_site_label_2
_geom_angle_atom_site_label_3
_geom_angle
C16 S1 C23 104.54(7)
C1 N1 C8 110.77(12)
C1 N1 C9 123.29(12)
C8 N1 C9 125.93(12)
O1 C1 N1 125.10(13)
O1 C1 C2 128.36(13)
N1 C1 C2 106.51(12)
C16 C2 C3 129.83(13)
C16 C2 C1 123.47(13)
C3 C2 C1 106.07(12)
C4 C3 C8 119.21(13)
C4 C3 C2 134.28(14)
C8 C3 C2 106.50(12)
C3 C4 C5 118.69(14)
C3 C4 H4A 120.7
C5 C4 H4A 120.7
C6 C5 C4 121.12(15)
C6 C5 H5A 119.4
C4 C5 H5A 119.4
C5 C6 C7 121.05(15)
C5 C6 H6A 119.5
C7 C6 H6A 119.5
C8 C7 C6 117.47(15)
C8 C7 H7A 121.3
C6 C7 H7A 121.3
C7 C8 N1 128.09(14)
C7 C8 C3 122.32(14)
N1 C8 C3 109.58(12)
N1 C9 C10 114.26(12)
N1 C9 H9A 108.7
C10 C9 H9A 108.7
N1 C9 H9B 108.7
C10 C9 H9B 108.7
H9A C9 H9B 107.6
C11 C10 C15 118.86(14)
C11 C10 C9 122.10(13)
C15 C10 C9 119.03(13)
C12 C11 C10 120.84(15)
C12 C11 H11A 119.6
C10 C11 H11A 119.6
C11 C12 C13 119.96(15)
C11 C12 H12A 120.0
C13 C12 H12A 120.0
C14 C13 C12 119.71(15)
C14 C13 H13A 120.1
C12 C13 H13A 120.1
C13 C14 C15 120.32(15)
C13 C14 H14A 119.8
C15 C14 H14A 119.8
C10 C15 C14 120.31(15)
C10 C15 H15A 119.8
C14 C15 H15A 119.8
C2 C16 C17 121.00(13)
C2 C16 S1 120.41(11)
C17 C16 S1 118.57(10)
C18 C17 C22 119.65(13)
C18 C17 C16 121.02(13)
C22 C17 C16 119.32(13)
C19 C18 C17 120.16(14)
C19 C18 H18A 119.9
C17 C18 H18A 119.9
C20 C19 C18 120.01(14)
C20 C19 H19A 120.0
C18 C19 H19A 120.0
C21 C20 C19 120.16(14)
C21 C20 H20A 119.9
C19 C20 H20A 119.9
C20 C21 C22 120.10(15)
C20 C21 H21A 119.9
C22 C21 H21A 119.9
C21 C22 C17 119.90(14)
C21 C22 H22A 120.0
C17 C22 H22A 120.0
C24 C23 S1 105.11(11)
C24 C23 H23A 110.7
S1 C23 H23A 110.7
C24 C23 H23B 110.7
S1 C23 H23B 110.7
H23A C23 H23B 108.8
C25 C24 C29 118.83(15)
C25 C24 C23 121.36(15)
C29 C24 C23 119.78(15)
C24 C25 C26 120.24(16)
C24 C25 H25A 119.9
C26 C25 H25A 119.9
C27 C26 C25 120.38(16)
C27 C26 H26A 119.8
C25 C26 H26A 119.8
C28 C27 C26 119.70(16)
C28 C27 H27A 120.2
C26 C27 H27A 120.2
C27 C28 C29 120.06(17)
C27 C28 H28A 120.0
C29 C28 H28A 120.0
C28 C29 C24 120.78(16)
C28 C29 H29A 119.6
C24 C29 H29A 119.6

loop_
_geom_bond_atom_site_label_1
_geom_bond_atom_site_label_2
_geom_bond_distance
S1 C16 1.7472(14)
S1 C23 1.8219(16)
O1 C1 1.2227(17)
N1 C1 1.3779(19)
N1 C8 1.4022(18)
N1 C9 1.4502(18)
C1 C2 1.490(2)
C2 C16 1.357(2)
C2 C3 1.4681(19)
C3 C4 1.392(2)
C3 C8 1.409(2)
C4 C5 1.395(2)
C4 H4A 0.9500
C5 C6 1.389(2)
C5 H5A 0.9500
C6 C7 1.395(2)
C6 H6A 0.9500
C7 C8 1.383(2)
C7 H7A 0.9500
C9 C10 1.516(2)
C9 H9A 0.9900
C9 H9B 0.9900
C10 C11 1.388(2)
C10 C15 1.391(2)
C11 C12 1.386(2)
C11 H11A 0.9500
C12 C13 1.388(2)
C12 H12A 0.9500
C13 C14 1.379(2)
C13 H13A 0.9500
C14 C15 1.392(2)
C14 H14A 0.9500
C15 H15A 0.9500
C16 C17 1.4906(19)
C17 C18 1.390(2)
C17 C22 1.393(2)
C18 C19 1.388(2)
C18 H18A 0.9500
C19 C20 1.384(2)
C19 H19A 0.9500
C20 C21 1.384(2)
C20 H20A 0.9500
C21 C22 1.390(2)
C21 H21A 0.9500
C22 H22A 0.9500
C23 C24 1.508(2)
C23 H23A 0.9900
C23 H23B 0.9900
C24 C25 1.388(2)
C24 C29 1.391(2)
C25 C26 1.389(2)
C25 H25A 0.9500
C26 C27 1.384(3)
C26 H26A 0.9500
C27 C28 1.379(3)
C27 H27A 0.9500
C28 C29 1.385(2)
C28 H28A 0.9500
C29 H29A 0.9500

loop_
_geom_torsion_atom_site_label_1
_geom_torsion_atom_site_label_2
_geom_torsion_atom_site_label_3
_geom_torsion_atom_site_label_4
_geom_torsion
C8 N1 C1 O1 176.20(14)
C9 N1 C1 O1 -4.4(2)
C8 N1 C1 C2 -5.67(16)
C9 N1 C1 C2 173.72(12)
O1 C1 C2 C16 14.0(2)
N1 C1 C2 C16 -164.07(13)
O1 C1 C2 C3 -174.32(15)
N1 C1 C2 C3 7.62(15)
C16 C2 C3 C4 -17.3(3)
C1 C2 C3 C4 171.75(16)
C16 C2 C3 C8 164.20(15)
C1 C2 C3 C8 -6.78(15)
C8 C3 C4 C5 -2.1(2)
C2 C3 C4 C5 179.48(16)
C3 C4 C5 C6 -1.2(2)
C4 C5 C6 C7 2.6(3)
C5 C6 C7 C8 -0.5(2)
C6 C7 C8 N1 176.53(14)
C6 C7 C8 C3 -2.9(2)
C1 N1 C8 C7 -178.11(15)
C9 N1 C8 C7 2.5(2)
C1 N1 C8 C3 1.40(16)
C9 N1 C8 C3 -177.97(13)
C4 C3 C8 C7 4.3(2)
C2 C3 C8 C7 -176.89(13)
C4 C3 C8 N1 -175.23(13)
C2 C3 C8 N1 3.56(15)
C1 N1 C9 C10 112.85(15)
C8 N1 C9 C10 -67.86(18)
N1 C9 C10 C11 -21.3(2)
N1 C9 C10 C15 159.83(13)
C15 C10 C11 C12 0.0(2)
C9 C10 C11 C12 -178.80(14)
C10 C11 C12 C13 0.3(2)
C11 C12 C13 C14 -0.6(3)
C12 C13 C14 C15 0.5(3)
C11 C10 C15 C14 -0.1(2)
C9 C10 C15 C14 178.73(14)
C13 C14 C15 C10 -0.1(3)
C3 C2 C16 C17 -4.5(2)
C1 C2 C16 C17 165.08(13)
C3 C2 C16 S1 177.10(12)
C1 C2 C16 S1 -13.3(2)
C23 S1 C16 C2 165.26(13)
C23 S1 C16 C17 -13.17(13)
C2 C16 C17 C18 107.91(17)
S1 C16 C17 C18 -73.67(16)
C2 C16 C17 C22 -71.25(19)
S1 C16 C17 C22 107.17(14)
C22 C17 C18 C19 0.7(2)
C16 C17 C18 C19 -178.42(14)
C17 C18 C19 C20 -1.2(2)
C18 C19 C20 C21 1.1(2)
C19 C20 C21 C22 -0.6(2)
C20 C21 C22 C17 0.1(2)
C18 C17 C22 C21 -0.2(2)
C16 C17 C22 C21 178.97(14)
C16 S1 C23 C24 -179.65(11)
S1 C23 C24 C25 103.29(15)
S1 C23 C24 C29 -74.68(17)
C29 C24 C25 C26 -1.0(2)
C23 C24 C25 C26 -179.01(15)
C24 C25 C26 C27 0.9(3)
C25 C26 C27 C28 -0.1(3)
C26 C27 C28 C29 -0.7(3)
C27 C28 C29 C24 0.5(3)
C25 C24 C29 C28 0.3(2)
C23 C24 C29 C28 178.32(16)
